data_4061876
loop_
_publ_author_name
'Martin A. Bennett '
'Matthew J. Byrnes '
'Anthony C. Willis '

_publ_section_title
;
(Ethene)bis(acetylacetonato) Complexes of Divalent and Trivalent Ruthenium
;
_journal_name_full Organometallics
_journal_year 2003
_chemical_formula_moiety 'C12 H21 N O4 Ru '
_chemical_formula_sum 'C12 H21 N O4 Ru'
_chemical_formula_weight 344.37
_space_group_IT_number 14
_symmetry_cell_setting monoclinic
_symmetry_space_group_name_Hall '-P 2yn'
_symmetry_space_group_name_H-M 'P 1 21/n 1'
_cell_angle_alpha 90
_cell_angle_beta 103.26(1)
_cell_angle_gamma 90
_cell_formula_units_Z 4
_cell_length_a 11.869(3)
_cell_length_b 10.400(4)
_cell_length_c 12.247(2)
_cell_measurement_temperature 296.2
_cell_volume 1471.5(7)
_diffrn_ambient_temperature 296.2
_exptl_crystal_density_diffrn 1.554
_cod_depositor_comments
;
The following automatic conversions were performed:
data name '_geom_bond_atom_site_label_D' replaced with
'_geom_hbond_atom_site_label_D' as specified in the replacement file
'/home/antanas/src/cod-tools/trunk/data/replacement-values/replacement_tags.lst'.

data
name '_geom_bond_atom_site_label_H' replaced with
'_geom_hbond_atom_site_label_H' as specified in the replacement file
'/home/antanas/src/cod-tools/trunk/data/replacement-values/replacement_tags.lst'.

data
name '_geom_bond_atom_site_label_A' replaced with
'_geom_hbond_atom_site_label_A' as specified in the replacement file
'/home/antanas/src/cod-tools/trunk/data/replacement-values/replacement_tags.lst'.

data
name '_geom_bond_distance_DH' replaced with '_geom_hbond_distance_DH'
as specified in the replacement file
'/home/antanas/src/cod-tools/trunk/data/replacement-values/replacement_tags.lst'.

data
name '_geom_contact_distance_HA' replaced with
'_geom_hbond_distance_HA' as specified in the replacement file
'/home/antanas/src/cod-tools/trunk/data/replacement-values/replacement_tags.lst'.

data
name '_geom_contact_distance_DA' replaced with
'_geom_hbond_distance_DA' as specified in the replacement file
'/home/antanas/src/cod-tools/trunk/data/replacement-values/replacement_tags.lst'.

data
name '_geom_angle_DHA' replaced with '_geom_hbond_angle_DHA' as
specified in the replacement file
'/home/antanas/src/cod-tools/trunk/data/replacement-values/replacement_tags.lst'.

data
name '_geom_contact_site_symmetry_A' replaced with
'_geom_hbond_site_symmetry_A' as specified in the replacement file
'/home/antanas/src/cod-tools/trunk/data/replacement-values/replacement_tags.lst'.

Automatic conversion script
Id: cif_correct_tags 5005 2017-03-03 11:38:54Z antanas 
;
_cod_original_sg_symbol_H-M 'P 21/n'
_cod_database_code 4061876

loop_
_symmetry_equiv_pos_as_xyz
'  +x,  +y,  +z'
1/2-x,1/2+y,1/2-z
'  -x,  -y,  -z'
1/2+x,1/2-y,1/2+z

loop_
_atom_site_label
_atom_site_fract_x
_atom_site_fract_y
_atom_site_fract_z
_atom_site_U_iso_or_equiv
_atom_site_occupancy
_atom_site_refinement_flags
_atom_site_adp_type
_atom_site_calc_flag
_atom_site_calc_attached_atom
Ru(1) 0.47562(1) 0.08124(2) 0.29102(1) 0.03221(5) 1.000 . Uani d ?
O(1) 0.6336(1) 0.0875(2) 0.4026(1) 0.0389(4) 1.000 . Uani d ?
O(2) 0.4928(1) 0.2649(2) 0.2326(1) 0.0417(4) 1.000 . Uani d ?
O(3) 0.3177(1) 0.0638(2) 0.1813(1) 0.0396(4) 1.000 . Uani d ?
O(4) 0.4053(1) 0.1767(2) 0.4103(1) 0.0378(4) 1.000 . Uani d ?
N(1) 0.4313(2) -0.0823(2) 0.3739(2) 0.0419(6) 1.000 . Uani d ?
C(1) 0.8148(3) 0.1690(4) 0.4948(2) 0.0576(9) 1.000 . Uani d ?
C(2) 0.7031(2) 0.1820(2) 0.4087(2) 0.0394(6) 1.000 . Uani d ?
C(3) 0.6833(2) 0.2941(3) 0.3449(2) 0.0460(7) 1.000 . Uani d ?
C(4) 0.5853(2) 0.3299(2) 0.2649(2) 0.0431(7) 1.000 . Uani d ?
C(5) 0.5853(3) 0.4574(3) 0.2065(3) 0.064(1) 1.000 . Uani d ?
C(6) 0.1167(3) 0.0638(3) 0.1158(3) 0.0554(8) 1.000 . Uani d ?
C(7) 0.2232(2) 0.0956(2) 0.2046(2) 0.0388(6) 1.000 . Uani d ?
C(8) 0.2106(2) 0.1556(2) 0.3043(2) 0.0431(7) 1.000 . Uani d ?
C(9) 0.2965(2) 0.1919(2) 0.3975(2) 0.0395(6) 1.000 . Uani d ?
C(10) 0.2599(3) 0.2539(4) 0.4944(3) 0.0617(9) 1.000 . Uani d ?
C(11) 0.5604(3) 0.0450(3) 0.1570(2) 0.0508(8) 1.000 . Uani d ?
C(12) 0.5373(3) -0.0697(3) 0.1998(2) 0.0526(8) 1.000 . Uani d ?
H(1) 0.826(3) 0.078(3) 0.519(2) 0.069 1.000 . Uiso d ?
H(2) 0.881(3) 0.180(3) 0.466(2) 0.069 1.000 . Uiso d ?
H(3) 0.815(3) 0.209(3) 0.546(2) 0.069 1.000 . Uiso d ?
H(4) 0.739(2) 0.355(3) 0.366(2) 0.055 1.000 . Uiso d ?
H(5) 0.613(3) 0.444(3) 0.137(3) 0.077 1.000 . Uiso d ?
H(6) 0.617(3) 0.511(3) 0.247(3) 0.077 1.000 . Uiso d ?
H(7) 0.513(3) 0.489(3) 0.172(3) 0.077 1.000 . Uiso d ?
H(8) 0.096(3) -0.022(3) 0.109(2) 0.067 1.000 . Uiso d ?
H(9) 0.124(3) 0.079(3) 0.045(2) 0.067 1.000 . Uiso d ?
H(10) 0.051(3) 0.106(3) 0.120(2) 0.067 1.000 . Uiso d ?
H(11) 0.139(2) 0.170(2) 0.313(2) 0.052 1.000 . Uiso d ?
H(12) 0.291(3) 0.211(3) 0.556(2) 0.074 1.000 . Uiso d ?
H(13) 0.188(3) 0.248(3) 0.492(2) 0.074 1.000 . Uiso d ?
H(14) 0.285(3) 0.326(3) 0.504(3) 0.074 1.000 . Uiso d ?
H(15) 0.491(2) -0.125(2) 0.418(2) 0.050 1.000 . Uiso d ?
H(16) 0.396(2) -0.134(2) 0.337(2) 0.050 1.000 . Uiso d ?
H(17) 0.392(2) -0.063(2) 0.427(2) 0.050 1.000 . Uiso d ?
H(18) 0.636(3) 0.079(3) 0.174(2) 0.061 1.000 . Uiso d ?
H(19) 0.507(2) 0.076(2) 0.080(2) 0.061 1.000 . Uiso d ?
H(20) 0.594(3) -0.125(3) 0.247(2) 0.063 1.000 . Uiso d ?
H(21) 0.472(2) -0.119(3) 0.159(2) 0.063 1.000 . Uiso d ?

loop_
_atom_site_aniso_label
_atom_site_aniso_U_11
_atom_site_aniso_U_22
_atom_site_aniso_U_33
_atom_site_aniso_U_12
_atom_site_aniso_U_13
_atom_site_aniso_U_23
Ru(1) 0.02793(9) 0.0400(1) 0.02735(9) -0.00187(8) 0.00353(6) 0.00080(8)
O(1) 0.0316(8) 0.0495(9) 0.0322(8) -0.0002(7) 0.0005(6) 0.0009(7)
O(2) 0.0377(8) 0.046(1) 0.0401(8) -0.0015(8) 0.0066(7) 0.0081(7)
O(3) 0.0326(8) 0.050(1) 0.0336(8) -0.0031(7) 0.0022(6) 0.0003(7)
O(4) 0.0364(8) 0.0428(9) 0.0338(8) -0.0012(7) 0.0071(6) -0.0030(7)
N(1) 0.048(1) 0.041(1) 0.034(1) -0.004(1) 0.0048(9) 0.0003(9)
C(1) 0.037(1) 0.081(2) 0.048(2) -0.001(2) -0.003(1) -0.015(2)
C(2) 0.030(1) 0.054(1) 0.034(1) -0.003(1) 0.0071(9) -0.008(1)
C(3) 0.036(1) 0.052(2) 0.050(1) -0.014(1) 0.010(1) -0.005(1)
C(4) 0.043(1) 0.046(1) 0.043(1) -0.004(1) 0.016(1) 0.001(1)
C(5) 0.064(2) 0.054(2) 0.075(2) -0.006(2) 0.018(2) 0.015(2)
C(6) 0.037(1) 0.066(2) 0.057(2) -0.005(1) -0.003(1) -0.003(2)
C(7) 0.032(1) 0.039(1) 0.042(1) -0.003(1) 0.0015(9) 0.006(1)
C(8) 0.033(1) 0.046(1) 0.051(1) 0.003(1) 0.011(1) 0.004(1)
C(9) 0.044(1) 0.036(1) 0.039(1) 0.004(1) 0.012(1) 0.005(1)
C(10) 0.057(2) 0.077(2) 0.055(2) 0.009(2) 0.020(1) -0.009(2)
C(11) 0.052(2) 0.066(2) 0.037(1) 0.005(1) 0.018(1) -0.002(1)
C(12) 0.050(2) 0.058(2) 0.054(2) 0.003(1) 0.020(1) -0.011(1)

loop_
_geom_bond_atom_site_label_1
_geom_bond_atom_site_label_2
_geom_bond_distance
_geom_bond_site_symmetry_1
_geom_bond_site_symmetry_2
_geom_bond_publ_flag
Ru(1) O(1) 2.052(2) . . yes
Ru(1) O(2) 2.066(2) . . yes
Ru(1) O(3) 2.048(2) . . yes
Ru(1) O(4) 2.092(2) . . yes
Ru(1) N(1) 2.108(2) . . yes
Ru(1) C(11) 2.147(3) . . yes
Ru(1) C(12) 2.151(3) . . yes
O(1) C(2) 1.275(3) . . yes
O(2) C(4) 1.272(3) . . yes
O(3) C(7) 1.264(3) . . yes
O(4) C(9) 1.275(3) . . yes
N(1) H(15) 0.90(3) . . no
N(1) H(16) 0.77(2) . . no
N(1) H(17) 0.91(3) . . no
C(1) C(2) 1.499(3) . . yes
C(1) H(1) 1.00(3) . . no
C(1) H(2) 0.93(3) . . no
C(1) H(3) 0.75(3) . . no
C(2) C(3) 1.393(4) . . yes
C(3) C(4) 1.389(3) . . yes
C(3) H(4) 0.91(3) . . no
C(4) C(5) 1.507(4) . . yes
C(5) H(5) 0.99(3) . . no
C(5) H(6) 0.79(3) . . no
C(5) H(7) 0.92(3) . . no
C(6) C(7) 1.503(3) . . yes
C(6) H(8) 0.93(3) . . no
C(6) H(9) 0.91(3) . . no
C(6) H(10) 0.91(3) . . no
C(7) C(8) 1.409(3) . . yes
C(8) C(9) 1.396(3) . . yes
C(8) H(11) 0.90(2) . . no
C(9) C(10) 1.500(4) . . yes
C(10) H(12) 0.88(3) . . no
C(10) H(13) 0.85(3) . . no
C(10) H(14) 0.81(3) . . no
C(11) C(12) 1.356(4) . . yes
C(11) H(18) 0.94(3) . . no
C(11) H(19) 1.06(3) . . no
C(12) H(20) 0.96(3) . . no
C(12) H(21) 0.97(3) . . no

loop_
_geom_hbond_atom_site_label_D
_geom_hbond_atom_site_label_H
_geom_hbond_atom_site_label_A
_geom_hbond_distance_DH
_geom_hbond_distance_HA
_geom_hbond_distance_DA
_geom_hbond_angle_DHA
_geom_hbond_site_symmetry_A
N(1) H(15) O(4) 0.90(3) 2.24(3) 2.759(3) 150(2) 3_656
N(1) H(17) O(1) 0.91(3) 2.19(3) 2.935(3) 150(2) 3_656
N(1) H(17) O(3) 0.91(3) 3.22(3) 2.869(3) 120.5(8) .
